data_7707409
loop_
_publ_author_name
'Wang, Deqiang'
'Wang, Shichun'
'Li, Tongyu'
'Heng, Yi'
'Hou, Guohua'
'Zi, Guofu'
'Walter, Marc D.'

_publ_section_title
;
 Reactivity studies involving a Lewis base supported terminal uranium
 phosphinidene metallocene
 [\h<sup>5</sup>-1,3-(Me<sub>3</sub>C)<sub>2</sub>C<sub>5</sub>H<sub>3</sub>]<sub>2</sub>U([double
 bond, length as
 m-dash]P-2,4,6-<sup>i</sup>Pr<sub>3</sub>C<sub>6</sub>H<sub>2</sub>)(OPMe<sub>3</sub>).
;
_journal_issue 24
_journal_name_full 'Dalton transactions (Cambridge, England : 2003)'
_journal_page_first 8349
_journal_page_last 8363
_journal_paper_doi 10.1039/d1dt00742d
_journal_volume 50
_journal_year 2021
_chemical_formula_moiety 'C58 H85 N O P2 U'
_chemical_formula_sum 'C58 H85 N O P2 U'
_chemical_formula_weight 1112.23
_space_group_crystal_system triclinic
_space_group_IT_number 2
_space_group_name_Hall '-P 1'
_space_group_name_H-M_alt 'P -1'
_atom_sites_solution_hydrogens geom
_audit_creation_date 2019-01-22
_audit_creation_method
;
Olex2 1.2
(compiled 2018.05.29 svn.r3508 for OlexSys, GUI svn.r5506)
;
_audit_update_record
;
2020-11-08 deposited with the CCDC.	2021-05-18 downloaded from the CCDC.
;
_cell_angle_alpha 101.398(2)
_cell_angle_beta 105.080(2)
_cell_angle_gamma 93.693(2)
_cell_formula_units_Z 2
_cell_length_a 11.2617(3)
_cell_length_b 12.8896(3)
_cell_length_c 20.1027(5)
_cell_measurement_reflns_used 13919
_cell_measurement_temperature 100.01(10)
_cell_measurement_theta_max 71.8920
_cell_measurement_theta_min 4.0930
_cell_volume 2741.27(12)
_computing_cell_refinement 'CrysAlisPro 1.171.39.46e (Rigaku OD, 2018)'
_computing_data_collection 'CrysAlisPro 1.171.39.46e (Rigaku OD, 2018)'
_computing_data_reduction 'CrysAlisPro 1.171.39.46e (Rigaku OD, 2018)'
_computing_molecular_graphics 'Olex2 (Dolomanov et al., 2009)'
_computing_publication_material 'Olex2 (Dolomanov et al., 2009)'
_computing_structure_refinement 'ShelXL (Sheldrick, 2015)'
_diffrn_ambient_environment N~2~
_diffrn_ambient_temperature 100.01(10)
_diffrn_detector 'CCD plate'
_diffrn_detector_area_resol_mean 5.3127
_diffrn_detector_type AtlasS2
_diffrn_measured_fraction_theta_full 0.999
_diffrn_measured_fraction_theta_max 0.975
_diffrn_measurement_details
;
List of Runs (angles in degrees, time in seconds):

  # Type    Start    End  Width  t~exp~   \w     \q     \k     \f   Frames
#--------------------------------------------------------------------------
  1  \w   -111.00 -14.00   1.00    1.00    --  -41.49 -57.00  90.00   97
  2  \w    -42.00  33.00   1.00    1.00    --  -41.49  37.00  30.00   75
  3  \w    -63.00  31.00   1.00    1.00    --  -41.49  57.00-120.00   94
  4  \w     17.00  50.00   1.00    1.00    --   41.49  37.00   0.00   33
  5  \w     46.00  97.00   1.00    1.00    --   41.49-125.00  60.00   51
  6  \w    110.00 170.00   1.00    1.00    --  104.69 125.00-150.00   60
  7  \w     77.00 178.00   1.00    1.00    --  104.69  30.00 -30.00  101
  8  \w     33.00  92.00   1.00    1.00    --  104.69 -61.00 -60.00   59
  9  \w     40.00  65.00   1.00    1.00    --  104.69 -45.00  90.00   25
 10  \w    118.00 145.00   1.00    1.00    --  104.69 125.00  60.00   27
 11  \w     93.00 120.00   1.00    1.00    --  104.69 -45.00  90.00   27
 12  \w     76.00 103.00   1.00    1.00    --  104.69 -94.00   0.00   27
 13  \w     89.00 117.00   1.00    1.00    --  104.69-125.00 150.00   28
 14  \w     35.00 132.00   1.00    1.00    --  104.69 -30.00 -60.00   97
 15  \w     97.00 142.00   1.00    1.00    --  104.69 125.00-120.00   45
 16  \w     51.00 118.00   1.00    1.00    --  104.69-125.00 -90.00   67
 17  \w    146.00 173.00   1.00    1.00    --  104.69 125.00-120.00   27
 18  \w     27.00 109.00   1.00    1.00    --  104.69 -94.00 -90.00   82
 19  \w     98.00 123.00   1.00    1.00    --  104.69 -61.00 -60.00   25
 20  \w     25.00  81.00   1.00    1.00    --  104.69 -94.00-180.00   56
 21  \w     23.00 118.00   1.00    1.00    --  104.69 -15.00 150.00   95
;
_diffrn_measurement_device 'four-circle diffractometer'
_diffrn_measurement_device_type 'SuperNova, Dual, Cu at home/near, AtlasS2'
_diffrn_measurement_method '\w scans'
_diffrn_orient_matrix_type 'CrysAlisPro convention (1999,Acta A55,543-557)'
_diffrn_orient_matrix_UB_11 0.1128183000
_diffrn_orient_matrix_UB_12 -0.0481552000
_diffrn_orient_matrix_UB_13 -0.0175985000
_diffrn_orient_matrix_UB_21 0.0868184000
_diffrn_orient_matrix_UB_22 0.0772474000
_diffrn_orient_matrix_UB_23 0.0656639000
_diffrn_orient_matrix_UB_31 -0.0105733000
_diffrn_orient_matrix_UB_32 -0.0824953000
_diffrn_orient_matrix_UB_33 0.0447867000
_diffrn_radiation_monochromator mirror
_diffrn_radiation_probe x-ray
_diffrn_radiation_type CuK\a
_diffrn_radiation_wavelength 1.54184
_diffrn_reflns_av_R_equivalents 0.0465
_diffrn_reflns_av_unetI/netI 0.0501
_diffrn_reflns_Laue_measured_fraction_full 0.999
_diffrn_reflns_Laue_measured_fraction_max 0.975
_diffrn_reflns_limit_h_max 12
_diffrn_reflns_limit_h_min -13
_diffrn_reflns_limit_k_max 14
_diffrn_reflns_limit_k_min -15
_diffrn_reflns_limit_l_max 24
_diffrn_reflns_limit_l_min -17
_diffrn_reflns_number 20261
_diffrn_reflns_point_group_measured_fraction_full 0.999
_diffrn_reflns_point_group_measured_fraction_max 0.975
_diffrn_reflns_theta_full 67.684
_diffrn_reflns_theta_max 72.120
_diffrn_reflns_theta_min 3.770
_diffrn_source 'micro-focus sealed X-ray tube'
_diffrn_source_type 'SuperNova (Cu) X-ray Source'
_exptl_absorpt_coefficient_mu 9.157
_exptl_absorpt_correction_T_max 1.00000
_exptl_absorpt_correction_T_min 0.60248
_exptl_absorpt_correction_type multi-scan
_exptl_absorpt_process_details
;
CrysAlisPro 1.171.39.46e (Rigaku Oxford Diffraction, 2018)
Empirical absorption correction using spherical harmonics,
 implemented in SCALE3 ABSPACK scaling algorithm.
;
_exptl_crystal_colour brown
_exptl_crystal_colour_primary brown
_exptl_crystal_density_diffrn 1.347
_exptl_crystal_description block
_exptl_crystal_F_000 1140
_exptl_crystal_size_max 0.2
_exptl_crystal_size_mid 0.2
_exptl_crystal_size_min 0.2
_refine_diff_density_max 1.628
_refine_diff_density_min -2.290
_refine_diff_density_rms 0.128
_refine_ls_extinction_method none
_refine_ls_goodness_of_fit_ref 1.046
_refine_ls_hydrogen_treatment constr
_refine_ls_matrix_type full
_refine_ls_number_parameters 589
_refine_ls_number_reflns 10521
_refine_ls_number_restraints 0
_refine_ls_restrained_S_all 1.046
_refine_ls_R_factor_all 0.0306
_refine_ls_R_factor_gt 0.0293
_refine_ls_shift/su_max 0.002
_refine_ls_shift/su_mean 0.000
_refine_ls_structure_factor_coef Fsqd
_refine_ls_weighting_details 'w=1/[\s^2^(Fo^2^)+(0.0474P)^2^+0.1235P] where P=(Fo^2^+2Fc^2^)/3'
_refine_ls_weighting_scheme calc
_refine_ls_wR_factor_gt 0.0763
_refine_ls_wR_factor_ref 0.0777
_reflns_Friedel_coverage 0.000
_reflns_number_gt 10110
_reflns_number_total 10521
_reflns_threshold_expression 'I > 2\s(I)'
_cod_data_source_file d1dt00742d2.cif
_cod_data_source_block compound16
_cod_depositor_comments 'Adding full bibliography for 7707402--7707416.cif.'
_cod_database_code 7707409
_shelx_shelxl_version_number 2014/7
_chemical_oxdiff_formula C1H1N1O1P1U1
_shelx_space_group_comment
;
The symmetry employed for this shelxl refinement is uniquely defined
by the following loop, which should always be used as a source of
symmetry information in preference to the above space-group names.
They are only intended as comments.
;
_shelx_estimated_absorpt_t_max 0.262
_shelx_estimated_absorpt_t_min 0.262
_reflns_odcompleteness_completeness 99.93
_reflns_odcompleteness_iscentric 1
_reflns_odcompleteness_theta 66.97
_olex2_refinement_description
;
1. Fixed Uiso
 At 1.2 times of:
  All C(H) groups
 At 1.5 times of:
  All C(H,H,H) groups
2.a Ternary CH refined with riding coordinates:
 C28(H28), C47(H47), C50(H50), C53(H53)
2.b Aromatic/amide H refined with riding coordinates:
 C2(H2), C4(H4), C5(H5), C15(H15), C17(H17), C18(H18), C30(H30), C31(H31),
 C32(H32), C33(H33), C34(H34), C36(H36), C37(H37), C38(H38), C39(H39), C40(H40),
  C43(H43), C45(H45)
2.c Idealised Me refined as rotating group:
 C7(H7A,H7B,H7C), C8(H8A,H8B,H8C), C9(H9A,H9B,H9C), C11(H11A,H11B,H11C),
 C12(H12A,H12B,H12C), C13(H13A,H13B,H13C), C20(H20A,H20B,H20C), C21(H21A,H21B,
 H21C), C22(H22A,H22B,H22C), C24(H24A,H24B,H24C), C25(H25A,H25B,H25C), C26(H26A,
 H26B,H26C), C48(H48A,H48B,H48C), C49(H49A,H49B,H49C), C51(H51A,H51B,H51C),
 C52(H52A,H52B,H52C), C54(H54A,H54B,H54C), C55(H55A,H55B,H55C), C56(H56A,H56B,
 H56C), C57(H57A,H57B,H57C), C58(H58A,H58B,H58C)
;
_olex2_submission_special_instructions 'No special instructions were received'
_oxdiff_exptl_absorpt_empirical_details
;
Empirical correction (ABSPACK) includes:
- Absorption correction using spherical harmonics
- Frame scaling
;
_oxdiff_exptl_absorpt_empirical_full_max 1.561
_oxdiff_exptl_absorpt_empirical_full_min 0.737

loop_
_space_group_symop_operation_xyz
'x, y, z'
'-x, -y, -z'

loop_
_atom_site_label
_atom_site_type_symbol
_atom_site_fract_x
_atom_site_fract_y
_atom_site_fract_z
_atom_site_U_iso_or_equiv
_atom_site_adp_type
_atom_site_occupancy
_atom_site_site_symmetry_order
_atom_site_calc_flag
_atom_site_refinement_flags_posn
_atom_site_refinement_flags_adp
_atom_site_refinement_flags_occupancy
_atom_site_disorder_assembly
_atom_site_disorder_group
C1 C 0.3106(3) 0.1140(3) 0.83333(17) 0.0164(7) Uani 1 1 d . . . . .
C2 C 0.4152(3) 0.0599(3) 0.83086(18) 0.0183(7) Uani 1 1 d . . . . .
H2 H 0.4133 -0.0137 0.8184 0.022 Uiso 1 1 calc R . . . .
C3 C 0.5234(3) 0.1339(3) 0.85003(18) 0.0182(7) Uani 1 1 d . . . . .
C4 C 0.4831(3) 0.2360(3) 0.86066(18) 0.0181(7) Uani 1 1 d . . . . .
H4 H 0.5338 0.3004 0.8723 0.022 Uiso 1 1 calc R . . . .
C5 C 0.3542(3) 0.2249(3) 0.85095(17) 0.0177(7) Uani 1 1 d . . . . .
H5 H 0.3058 0.2803 0.8553 0.021 Uiso 1 1 calc R . . . .
C6 C 0.1861(4) 0.0644(3) 0.8367(2) 0.0211(8) Uani 1 1 d . . . . .
C7 C 0.0752(4) 0.0996(3) 0.7864(2) 0.0270(8) Uani 1 1 d . . . . .
H7A H 0.0855 0.1759 0.7935 0.040 Uiso 1 1 calc GR . . . .
H7B H -0.0001 0.0768 0.7961 0.040 Uiso 1 1 calc GR . . . .
H7C H 0.0715 0.0681 0.7383 0.040 Uiso 1 1 calc GR . . . .
C8 C 0.1795(4) 0.1019(3) 0.9130(2) 0.0291(9) Uani 1 1 d . . . . .
H8A H 0.2490 0.0819 0.9450 0.044 Uiso 1 1 calc GR . . . .
H8B H 0.1040 0.0692 0.9179 0.044 Uiso 1 1 calc GR . . . .
H8C H 0.1813 0.1780 0.9240 0.044 Uiso 1 1 calc GR . . . .
C9 C 0.1760(4) -0.0576(3) 0.8195(2) 0.0262(8) Uani 1 1 d . . . . .
H9A H 0.1938 -0.0820 0.7752 0.039 Uiso 1 1 calc GR . . . .
H9B H 0.0936 -0.0868 0.8163 0.039 Uiso 1 1 calc GR . . . .
H9C H 0.2344 -0.0806 0.8562 0.039 Uiso 1 1 calc GR . . . .
C10 C 0.6557(3) 0.1046(3) 0.8696(2) 0.0210(8) Uani 1 1 d . . . . .
C11 C 0.6764(4) 0.0699(4) 0.9400(2) 0.0355(10) Uani 1 1 d . . . . .
H11A H 0.6673 0.1280 0.9757 0.053 Uiso 1 1 calc GR . . . .
H11B H 0.7583 0.0497 0.9536 0.053 Uiso 1 1 calc GR . . . .
H11C H 0.6165 0.0102 0.9347 0.053 Uiso 1 1 calc GR . . . .
C12 C 0.6768(4) 0.0139(4) 0.8141(2) 0.0374(10) Uani 1 1 d . . . . .
H12A H 0.6236 -0.0493 0.8108 0.056 Uiso 1 1 calc GR . . . .
H12B H 0.7617 0.0006 0.8275 0.056 Uiso 1 1 calc GR . . . .
H12C H 0.6583 0.0334 0.7692 0.056 Uiso 1 1 calc GR . . . .
C13 C 0.7509(4) 0.1993(4) 0.8792(3) 0.0351(10) Uani 1 1 d . . . . .
H13A H 0.7392 0.2218 0.8354 0.053 Uiso 1 1 calc GR . . . .
H13B H 0.8327 0.1790 0.8933 0.053 Uiso 1 1 calc GR . . . .
H13C H 0.7410 0.2569 0.9149 0.053 Uiso 1 1 calc GR . . . .
C14 C 0.3178(4) -0.0154(3) 0.61570(19) 0.0234(8) Uani 1 1 d . . . . .
C15 C 0.3215(4) 0.0631(3) 0.57557(18) 0.0216(7) Uani 1 1 d . . . . .
H15 H 0.3799 0.0730 0.5514 0.026 Uiso 1 1 calc R . . . .
C16 C 0.2220(3) 0.1238(3) 0.57817(18) 0.0185(7) Uani 1 1 d . . . . .
C17 C 0.1616(3) 0.0866(3) 0.62341(18) 0.0202(7) Uani 1 1 d . . . . .
H17 H 0.0948 0.1144 0.6366 0.024 Uiso 1 1 calc R . . . .
C18 C 0.2188(4) 0.0003(3) 0.64564(19) 0.0233(8) Uani 1 1 d . . . . .
H18 H 0.1951 -0.0394 0.6750 0.028 Uiso 1 1 calc R . . . .
C19 C 0.3844(5) -0.1136(3) 0.6110(2) 0.0323(10) Uani 1 1 d . . . . .
C20 C 0.5147(6) -0.0886(4) 0.6036(3) 0.0535(16) Uani 1 1 d . . . . .
H20A H 0.5088 -0.0616 0.5617 0.080 Uiso 1 1 calc GR . . . .
H20B H 0.5543 -0.1525 0.6001 0.080 Uiso 1 1 calc GR . . . .
H20C H 0.5627 -0.0361 0.6442 0.080 Uiso 1 1 calc GR . . . .
C21 C 0.3952(5) -0.1642(3) 0.6750(2) 0.0307(9) Uani 1 1 d . . . . .
H21A H 0.4374 -0.1125 0.7175 0.046 Uiso 1 1 calc GR . . . .
H21B H 0.4410 -0.2242 0.6705 0.046 Uiso 1 1 calc GR . . . .
H21C H 0.3138 -0.1875 0.6772 0.046 Uiso 1 1 calc GR . . . .
C22 C 0.3032(7) -0.1957(4) 0.5445(3) 0.0615(19) Uani 1 1 d . . . . .
H22A H 0.2222 -0.2107 0.5500 0.092 Uiso 1 1 calc GR . . . .
H22B H 0.3410 -0.2603 0.5390 0.092 Uiso 1 1 calc GR . . . .
H22C H 0.2964 -0.1666 0.5034 0.092 Uiso 1 1 calc GR . . . .
C23 C 0.1734(4) 0.1946(3) 0.52728(19) 0.0214(7) Uani 1 1 d . . . . .
C24 C 0.1049(5) 0.1190(3) 0.4568(2) 0.0371(11) Uani 1 1 d . . . . .
H24A H 0.1617 0.0753 0.4401 0.056 Uiso 1 1 calc GR . . . .
H24B H 0.0711 0.1599 0.4228 0.056 Uiso 1 1 calc GR . . . .
H24C H 0.0391 0.0744 0.4632 0.056 Uiso 1 1 calc GR . . . .
C25 C 0.0838(4) 0.2644(4) 0.5535(2) 0.0308(9) Uani 1 1 d . . . . .
H25A H 0.0141 0.2201 0.5562 0.046 Uiso 1 1 calc GR . . . .
H25B H 0.0556 0.3095 0.5213 0.046 Uiso 1 1 calc GR . . . .
H25C H 0.1250 0.3078 0.5995 0.046 Uiso 1 1 calc GR . . . .
C26 C 0.2785(4) 0.2646(3) 0.5166(2) 0.0262(8) Uani 1 1 d . . . . .
H26A H 0.3216 0.3124 0.5607 0.039 Uiso 1 1 calc GR . . . .
H26B H 0.2450 0.3050 0.4824 0.039 Uiso 1 1 calc GR . . . .
H26C H 0.3351 0.2203 0.5002 0.039 Uiso 1 1 calc GR . . . .
C27 C 0.2715(3) 0.4101(3) 0.73706(16) 0.0143(6) Uani 1 1 d . . . . .
C28 C 0.3226(3) 0.5265(3) 0.74363(17) 0.0138(6) Uani 1 1 d . . . . .
H28 H 0.2494 0.5622 0.7281 0.017 Uiso 1 1 calc R . . . .
C29 C 0.3852(3) 0.5862(3) 0.81897(18) 0.0163(7) Uani 1 1 d . . . . .
C30 C 0.3797(4) 0.6958(3) 0.83686(19) 0.0240(8) Uani 1 1 d . . . . .
H30 H 0.3346 0.7289 0.8030 0.029 Uiso 1 1 calc R . . . .
C31 C 0.4400(4) 0.7566(3) 0.9038(2) 0.0298(9) Uani 1 1 d . . . . .
H31 H 0.4361 0.8296 0.9143 0.036 Uiso 1 1 calc R . . . .
C32 C 0.5063(4) 0.7077(3) 0.9554(2) 0.0273(8) Uani 1 1 d . . . . .
H32 H 0.5473 0.7476 1.0004 0.033 Uiso 1 1 calc R . . . .
C33 C 0.5103(4) 0.5995(3) 0.9385(2) 0.0255(8) Uani 1 1 d . . . . .
H33 H 0.5534 0.5664 0.9729 0.031 Uiso 1 1 calc R . . . .
C34 C 0.4509(4) 0.5382(3) 0.8709(2) 0.0213(7) Uani 1 1 d . . . . .
H34 H 0.4553 0.4652 0.8607 0.026 Uiso 1 1 calc R . . . .
C35 C 0.4013(3) 0.5409(2) 0.69386(18) 0.0152(6) Uani 1 1 d . . . . .
C36 C 0.5265(4) 0.5766(3) 0.7178(2) 0.0218(7) Uani 1 1 d . . . . .
H36 H 0.5674 0.5862 0.7656 0.026 Uiso 1 1 calc R . . . .
C37 C 0.5929(4) 0.5984(3) 0.6710(2) 0.0279(8) Uani 1 1 d . . . . .
H37 H 0.6771 0.6228 0.6880 0.034 Uiso 1 1 calc R . . . .
C38 C 0.5339(4) 0.5840(3) 0.5996(2) 0.0246(8) Uani 1 1 d . . . . .
H38 H 0.5776 0.5994 0.5687 0.030 Uiso 1 1 calc R . . . .
C39 C 0.4091(4) 0.5465(3) 0.57510(19) 0.0220(8) Uani 1 1 d . . . . .
H39 H 0.3689 0.5351 0.5271 0.026 Uiso 1 1 calc R . . . .
C40 C 0.3433(3) 0.5258(3) 0.62157(18) 0.0181(7) Uani 1 1 d . . . . .
H40 H 0.2591 0.5014 0.6043 0.022 Uiso 1 1 calc R . . . .
C41 C 0.0725(3) 0.5105(3) 0.78074(19) 0.0173(7) Uani 1 1 d . . . . .
C42 C 0.0764(3) 0.5375(3) 0.85313(19) 0.0199(7) Uani 1 1 d . . . . .
C43 C 0.0188(4) 0.6234(3) 0.8778(2) 0.0231(8) Uani 1 1 d . . . . .
H43 H 0.0193 0.6388 0.9251 0.028 Uiso 1 1 calc R . . . .
C44 C -0.0395(3) 0.6870(3) 0.8339(2) 0.0211(7) Uani 1 1 d . . . . .
C45 C -0.0395(3) 0.6623(3) 0.7636(2) 0.0208(7) Uani 1 1 d . . . . .
H45 H -0.0771 0.7047 0.7338 0.025 Uiso 1 1 calc R . . . .
C46 C 0.0157(3) 0.5751(3) 0.73601(19) 0.0187(7) Uani 1 1 d . . . . .
C47 C 0.1391(4) 0.4731(3) 0.9050(2) 0.0253(8) Uani 1 1 d . . . . .
H47 H 0.2002 0.4362 0.8855 0.030 Uiso 1 1 calc R . . . .
C48 C 0.0447(4) 0.3875(4) 0.9121(2) 0.0347(10) Uani 1 1 d . . . . .
H48A H -0.0213 0.4209 0.9264 0.052 Uiso 1 1 calc GR . . . .
H48B H 0.0848 0.3503 0.9470 0.052 Uiso 1 1 calc GR . . . .
H48C H 0.0114 0.3380 0.8675 0.052 Uiso 1 1 calc GR . . . .
C49 C 0.2085(4) 0.5427(4) 0.9777(2) 0.0368(10) Uani 1 1 d . . . . .
H49A H 0.2637 0.5982 0.9721 0.055 Uiso 1 1 calc GR . . . .
H49B H 0.2552 0.4996 1.0062 0.055 Uiso 1 1 calc GR . . . .
H49C H 0.1499 0.5739 1.0003 0.055 Uiso 1 1 calc GR . . . .
C50 C -0.1003(4) 0.7807(3) 0.8637(2) 0.0267(8) Uani 1 1 d . . . . .
H50 H -0.1168 0.8255 0.8290 0.032 Uiso 1 1 calc R . . . .
C51 C -0.2232(4) 0.7444(4) 0.8743(3) 0.0513(15) Uani 1 1 d . . . . .
H51A H -0.2817 0.7149 0.8292 0.077 Uiso 1 1 calc GR . . . .
H51B H -0.2538 0.8042 0.8985 0.077 Uiso 1 1 calc GR . . . .
H51C H -0.2122 0.6912 0.9020 0.077 Uiso 1 1 calc GR . . . .
C52 C -0.0183(4) 0.8499(3) 0.9327(2) 0.0288(9) Uani 1 1 d . . . . .
H52A H -0.0098 0.8111 0.9695 0.043 Uiso 1 1 calc GR . . . .
H52B H -0.0553 0.9135 0.9449 0.043 Uiso 1 1 calc GR . . . .
H52C H 0.0619 0.8689 0.9272 0.043 Uiso 1 1 calc GR . . . .
C53 C 0.0128(3) 0.5533(3) 0.65797(19) 0.0193(7) Uani 1 1 d . . . . .
H53 H 0.0713 0.5016 0.6515 0.023 Uiso 1 1 calc R . . . .
C54 C -0.1136(4) 0.5021(4) 0.6098(2) 0.0363(10) Uani 1 1 d . . . . .
H54A H -0.1342 0.4350 0.6205 0.055 Uiso 1 1 calc GR . . . .
H54B H -0.1118 0.4908 0.5614 0.055 Uiso 1 1 calc GR . . . .
H54C H -0.1748 0.5483 0.6170 0.055 Uiso 1 1 calc GR . . . .
C55 C 0.0571(4) 0.6526(3) 0.6365(2) 0.0330(9) Uani 1 1 d . . . . .
H55A H -0.0045 0.7009 0.6350 0.049 Uiso 1 1 calc GR . . . .
H55B H 0.0704 0.6327 0.5906 0.049 Uiso 1 1 calc GR . . . .
H55C H 0.1333 0.6868 0.6703 0.049 Uiso 1 1 calc GR . . . .
C56 C 0.6002(4) 0.3208(4) 0.6110(2) 0.0314(9) Uani 1 1 d . . . . .
H56A H 0.6608 0.3614 0.5975 0.047 Uiso 1 1 calc GR . . . .
H56B H 0.5389 0.3649 0.6213 0.047 Uiso 1 1 calc GR . . . .
H56C H 0.5611 0.2608 0.5730 0.047 Uiso 1 1 calc GR . . . .
C57 C 0.7971(4) 0.2019(4) 0.6708(3) 0.0379(11) Uani 1 1 d . . . . .
H57A H 0.7642 0.1424 0.6315 0.057 Uiso 1 1 calc GR . . . .
H57B H 0.8367 0.1767 0.7119 0.057 Uiso 1 1 calc GR . . . .
H57C H 0.8565 0.2478 0.6599 0.057 Uiso 1 1 calc GR . . . .
C58 C 0.7409(4) 0.3889(3) 0.7569(2) 0.0347(10) Uani 1 1 d . . . . .
H58A H 0.7846 0.4390 0.7395 0.052 Uiso 1 1 calc GR . . . .
H58B H 0.7975 0.3677 0.7951 0.052 Uiso 1 1 calc GR . . . .
H58C H 0.6765 0.4214 0.7735 0.052 Uiso 1 1 calc GR . . . .
N1 N 0.3340(3) 0.3284(2) 0.72160(14) 0.0122(5) Uani 1 1 d . . . . .
O1 O 0.5808(2) 0.2031(2) 0.70638(14) 0.0205(5) Uani 1 1 d . . . . .
P1 P 0.12475(8) 0.38111(7) 0.74787(5) 0.01657(17) Uani 1 1 d . . . . .
P2 P 0.67411(9) 0.27453(8) 0.68760(5) 0.0234(2) Uani 1 1 d . . . . .
U1 U 0.38219(2) 0.17616(2) 0.71968(2) 0.01159(5) Uani 1 1 d . . . . .

loop_
_atom_site_aniso_label
_atom_site_aniso_U_11
_atom_site_aniso_U_22
_atom_site_aniso_U_33
_atom_site_aniso_U_23
_atom_site_aniso_U_13
_atom_site_aniso_U_12
C1 0.0224(18) 0.0156(16) 0.0132(15) 0.0069(12) 0.0055(13) 0.0035(13)
C2 0.0227(18) 0.0160(17) 0.0155(16) 0.0056(13) 0.0027(14) 0.0028(14)
C3 0.0241(18) 0.0134(16) 0.0155(16) 0.0031(13) 0.0027(14) 0.0023(14)
C4 0.0214(18) 0.0149(17) 0.0155(16) 0.0045(13) -0.0001(14) 0.0020(14)
C5 0.0248(18) 0.0178(17) 0.0113(15) 0.0063(13) 0.0032(13) 0.0067(14)
C6 0.0219(19) 0.0207(19) 0.0256(19) 0.0131(15) 0.0089(15) 0.0038(15)
C7 0.0214(19) 0.029(2) 0.036(2) 0.0181(17) 0.0082(17) 0.0033(16)
C8 0.041(2) 0.023(2) 0.030(2) 0.0109(16) 0.0192(19) 0.0043(17)
C9 0.032(2) 0.0164(18) 0.034(2) 0.0100(15) 0.0145(17) -0.0004(15)
C10 0.0182(18) 0.0199(18) 0.0231(18) 0.0088(15) -0.0007(14) 0.0044(14)
C11 0.028(2) 0.047(3) 0.034(2) 0.024(2) 0.0009(18) 0.010(2)
C12 0.030(2) 0.038(2) 0.038(2) -0.0017(19) 0.0018(19) 0.0165(19)
C13 0.025(2) 0.031(2) 0.045(3) 0.0181(19) -0.0036(19) 0.0016(18)
C14 0.034(2) 0.0132(17) 0.0163(16) 0.0041(13) -0.0038(15) -0.0007(15)
C15 0.034(2) 0.0162(17) 0.0163(16) 0.0064(13) 0.0068(15) 0.0040(15)
C16 0.0239(18) 0.0110(16) 0.0155(16) 0.0024(12) -0.0018(14) -0.0020(13)
C17 0.0212(18) 0.0181(17) 0.0149(16) 0.0007(13) -0.0020(13) -0.0061(14)
C18 0.032(2) 0.0158(17) 0.0177(17) 0.0037(14) 0.0016(15) -0.0069(15)
C19 0.059(3) 0.0183(19) 0.0196(19) 0.0053(15) 0.0082(19) 0.0145(19)
C20 0.084(4) 0.050(3) 0.057(3) 0.035(3) 0.047(3) 0.046(3)
C21 0.052(3) 0.0162(18) 0.024(2) 0.0070(15) 0.0075(19) 0.0099(18)
C22 0.122(6) 0.027(2) 0.023(2) 0.0005(19) -0.001(3) 0.029(3)
C23 0.0262(19) 0.0164(17) 0.0169(17) 0.0047(13) -0.0023(14) -0.0006(14)
C24 0.053(3) 0.024(2) 0.022(2) 0.0054(16) -0.0103(19) -0.0016(19)
C25 0.032(2) 0.034(2) 0.030(2) 0.0164(18) 0.0050(18) 0.0095(18)
C26 0.030(2) 0.0191(18) 0.032(2) 0.0131(16) 0.0058(17) 0.0034(16)
C27 0.0193(17) 0.0131(16) 0.0098(14) 0.0051(12) 0.0017(12) 0.0002(13)
C28 0.0143(16) 0.0110(15) 0.0165(16) 0.0044(12) 0.0037(13) 0.0016(12)
C29 0.0157(16) 0.0173(17) 0.0173(16) 0.0047(13) 0.0061(13) 0.0030(13)
C30 0.034(2) 0.0177(18) 0.0189(17) 0.0041(14) 0.0039(16) 0.0052(15)
C31 0.044(3) 0.0193(19) 0.0206(19) 0.0007(15) 0.0040(17) 0.0002(17)
C32 0.033(2) 0.028(2) 0.0156(17) -0.0006(15) 0.0054(16) -0.0080(17)
C33 0.025(2) 0.030(2) 0.0200(18) 0.0122(16) 0.0003(15) 0.0016(16)
C34 0.0260(19) 0.0164(17) 0.0195(17) 0.0056(14) 0.0024(15) 0.0005(14)
C35 0.0220(17) 0.0051(14) 0.0200(16) 0.0044(12) 0.0072(14) 0.0017(12)
C36 0.0216(19) 0.0221(18) 0.0197(17) 0.0033(14) 0.0044(14) -0.0015(14)
C37 0.025(2) 0.025(2) 0.035(2) 0.0053(16) 0.0140(17) -0.0036(16)
C38 0.034(2) 0.0166(18) 0.032(2) 0.0091(15) 0.0218(18) 0.0038(15)
C39 0.035(2) 0.0137(16) 0.0208(17) 0.0075(13) 0.0112(16) 0.0073(15)
C40 0.0218(18) 0.0139(16) 0.0177(16) 0.0025(13) 0.0054(14) 0.0005(13)
C41 0.0152(16) 0.0149(16) 0.0229(17) 0.0049(13) 0.0066(14) 0.0025(13)
C42 0.0195(18) 0.0201(18) 0.0224(18) 0.0062(14) 0.0088(14) 0.0011(14)
C43 0.0248(19) 0.0227(19) 0.0231(18) 0.0037(15) 0.0098(15) 0.0032(15)
C44 0.0183(18) 0.0162(17) 0.0270(19) 0.0015(14) 0.0060(15) 0.0018(14)
C45 0.0208(18) 0.0172(17) 0.0253(18) 0.0082(14) 0.0048(14) 0.0035(14)
C46 0.0144(17) 0.0174(17) 0.0241(18) 0.0048(14) 0.0058(14) -0.0021(13)
C47 0.028(2) 0.031(2) 0.0225(18) 0.0110(16) 0.0115(16) 0.0123(16)
C48 0.044(3) 0.035(2) 0.036(2) 0.0205(19) 0.020(2) 0.014(2)
C49 0.033(2) 0.053(3) 0.026(2) 0.011(2) 0.0067(18) 0.016(2)
C50 0.028(2) 0.024(2) 0.028(2) 0.0021(16) 0.0083(16) 0.0067(16)
C51 0.024(2) 0.037(3) 0.080(4) -0.023(3) 0.021(2) 0.000(2)
C52 0.035(2) 0.0203(19) 0.030(2) 0.0028(16) 0.0104(18) -0.0006(16)
C53 0.0185(18) 0.0206(18) 0.0208(17) 0.0083(14) 0.0056(14) 0.0053(14)
C54 0.025(2) 0.054(3) 0.026(2) 0.0037(19) 0.0037(17) 0.003(2)
C55 0.046(3) 0.028(2) 0.035(2) 0.0202(18) 0.018(2) 0.0123(19)
C56 0.025(2) 0.033(2) 0.037(2) 0.0217(19) 0.0016(18) 0.0017(17)
C57 0.021(2) 0.052(3) 0.051(3) 0.028(2) 0.0138(19) 0.0114(19)
C58 0.034(2) 0.027(2) 0.037(2) 0.0152(18) -0.0044(19) -0.0071(18)
N1 0.0129(13) 0.0102(13) 0.0143(13) 0.0042(10) 0.0031(10) 0.0052(10)
O1 0.0130(12) 0.0233(13) 0.0310(14) 0.0137(11) 0.0096(10) 0.0047(10)
P1 0.0174(4) 0.0118(4) 0.0229(4) 0.0067(3) 0.0077(3) 0.0013(3)
P2 0.0168(4) 0.0266(5) 0.0302(5) 0.0164(4) 0.0052(4) 0.0025(4)
U1 0.01404(7) 0.00809(7) 0.01199(7) 0.00385(4) 0.00144(5) 0.00062(4)

loop_
_atom_type_symbol
_atom_type_description
_atom_type_scat_dispersion_real
_atom_type_scat_dispersion_imag
_atom_type_scat_source
C C 0.0181 0.0091 'International Tables Vol C Tables 4.2.6.8 and 6.1.1.4'
H H 0.0000 0.0000 'International Tables Vol C Tables 4.2.6.8 and 6.1.1.4'
N N 0.0311 0.0180 'International Tables Vol C Tables 4.2.6.8 and 6.1.1.4'
O O 0.0492 0.0322 'International Tables Vol C Tables 4.2.6.8 and 6.1.1.4'
P P 0.2955 0.4335 'International Tables Vol C Tables 4.2.6.8 and 6.1.1.4'
U U -4.3638 13.4090 'International Tables Vol C Tables 4.2.6.8 and 6.1.1.4'

loop_
_geom_angle_atom_site_label_1
_geom_angle_atom_site_label_2
_geom_angle_atom_site_label_3
_geom_angle
_geom_angle_site_symmetry_1
_geom_angle_site_symmetry_3
_geom_angle_publ_flag
C2 C1 C5 106.2(3) . . ?
C2 C1 C6 125.7(3) . . ?
C2 C1 U1 77.29(19) . . ?
C5 C1 C6 126.2(3) . . ?
C5 C1 U1 69.21(18) . . ?
C6 C1 U1 130.7(2) . . ?
C1 C2 H2 124.8 . . ?
C1 C2 C3 110.3(3) . . ?
C1 C2 U1 74.18(18) . . ?
C3 C2 H2 124.8 . . ?
C3 C2 U1 74.78(19) . . ?
U1 C2 H2 117.9 . . ?
C2 C3 C10 124.4(3) . . ?
C2 C3 U1 76.72(19) . . ?
C4 C3 C2 105.8(3) . . ?
C4 C3 C10 128.6(3) . . ?
C4 C3 U1 68.78(19) . . ?
C10 C3 U1 129.0(2) . . ?
C3 C4 H4 125.3 . . ?
C3 C4 U1 82.0(2) . . ?
C5 C4 C3 109.5(3) . . ?
C5 C4 H4 125.3 . . ?
C5 C4 U1 74.84(19) . . ?
U1 C4 H4 110.3 . . ?
C1 C5 H5 125.9 . . ?
C1 C5 U1 81.17(19) . . ?
C4 C5 C1 108.1(3) . . ?
C4 C5 H5 125.9 . . ?
C4 C5 U1 74.9(2) . . ?
U1 C5 H5 110.7 . . ?
C1 C6 C7 112.5(3) . . ?
C1 C6 C8 107.0(3) . . ?
C1 C6 C9 111.3(3) . . ?
C8 C6 C7 108.7(3) . . ?
C9 C6 C7 109.1(3) . . ?
C9 C6 C8 108.2(3) . . ?
C6 C7 H7A 109.5 . . ?
C6 C7 H7B 109.5 . . ?
C6 C7 H7C 109.5 . . ?
H7A C7 H7B 109.5 . . ?
H7A C7 H7C 109.5 . . ?
H7B C7 H7C 109.5 . . ?
C6 C8 H8A 109.5 . . ?
C6 C8 H8B 109.5 . . ?
C6 C8 H8C 109.5 . . ?
H8A C8 H8B 109.5 . . ?
H8A C8 H8C 109.5 . . ?
H8B C8 H8C 109.5 . . ?
C6 C9 H9A 109.5 . . ?
C6 C9 H9B 109.5 . . ?
C6 C9 H9C 109.5 . . ?
H9A C9 H9B 109.5 . . ?
H9A C9 H9C 109.5 . . ?
H9B C9 H9C 109.5 . . ?
C3 C10 C11 107.1(3) . . ?
C12 C10 C3 112.4(3) . . ?
C12 C10 C11 109.1(4) . . ?
C13 C10 C3 111.6(3) . . ?
C13 C10 C11 108.6(3) . . ?
C13 C10 C12 107.9(4) . . ?
C10 C11 H11A 109.5 . . ?
C10 C11 H11B 109.5 . . ?
C10 C11 H11C 109.5 . . ?
H11A C11 H11B 109.5 . . ?
H11A C11 H11C 109.5 . . ?
H11B C11 H11C 109.5 . . ?
C10 C12 H12A 109.5 . . ?
C10 C12 H12B 109.5 . . ?
C10 C12 H12C 109.5 . . ?
H12A C12 H12B 109.5 . . ?
H12A C12 H12C 109.5 . . ?
H12B C12 H12C 109.5 . . ?
C10 C13 H13A 109.5 . . ?
C10 C13 H13B 109.5 . . ?
C10 C13 H13C 109.5 . . ?
H13A C13 H13B 109.5 . . ?
H13A C13 H13C 109.5 . . ?
H13B C13 H13C 109.5 . . ?
C15 C14 C19 125.5(4) . . ?
C15 C14 U1 77.1(2) . . ?
C18 C14 C15 107.0(3) . . ?
C18 C14 C19 125.7(3) . . ?
C18 C14 U1 71.9(2) . . ?
C19 C14 U1 128.7(3) . . ?
C14 C15 H15 125.5 . . ?
C14 C15 U1 74.0(2) . . ?
C16 C15 C14 109.0(3) . . ?
C16 C15 H15 125.5 . . ?
C16 C15 U1 76.1(2) . . ?
U1 C15 H15 116.4 . . ?
C15 C16 C23 124.7(3) . . ?
C15 C16 U1 75.3(2) . . ?
C17 C16 C15 106.8(3) . . ?
C17 C16 C23 126.9(4) . . ?
C17 C16 U1 70.46(19) . . ?
C23 C16 U1 130.8(2) . . ?
C16 C17 H17 125.6 . . ?
C16 C17 C18 108.9(3) . . ?
C16 C17 U1 80.6(2) . . ?
C18 C17 H17 125.6 . . ?
C18 C17 U1 74.7(2) . . ?
U1 C17 H17 111.5 . . ?
C14 C18 C17 108.2(3) . . ?
C14 C18 H18 125.9 . . ?
C14 C18 U1 78.8(2) . . ?
C17 C18 H18 125.9 . . ?
C17 C18 U1 75.4(2) . . ?
U1 C18 H18 112.4 . . ?
C14 C19 C20 111.3(4) . . ?
C14 C19 C21 112.8(3) . . ?
C14 C19 C22 105.8(4) . . ?
C20 C19 C21 108.7(4) . . ?
C20 C19 C22 110.5(5) . . ?
C21 C19 C22 107.7(4) . . ?
C19 C20 H20A 109.5 . . ?
C19 C20 H20B 109.5 . . ?
C19 C20 H20C 109.5 . . ?
H20A C20 H20B 109.5 . . ?
H20A C20 H20C 109.5 . . ?
H20B C20 H20C 109.5 . . ?
C19 C21 H21A 109.5 . . ?
C19 C21 H21B 109.5 . . ?
C19 C21 H21C 109.5 . . ?
H21A C21 H21B 109.5 . . ?
H21A C21 H21C 109.5 . . ?
H21B C21 H21C 109.5 . . ?
C19 C22 H22A 109.5 . . ?
C19 C22 H22B 109.5 . . ?
C19 C22 H22C 109.5 . . ?
H22A C22 H22B 109.5 . . ?
H22A C22 H22C 109.5 . . ?
H22B C22 H22C 109.5 . . ?
C16 C23 C24 106.1(3) . . ?
C16 C23 C26 111.7(3) . . ?
C25 C23 C16 110.7(3) . . ?
C25 C23 C24 109.5(4) . . ?
C25 C23 C26 109.6(3) . . ?
C26 C23 C24 109.1(3) . . ?
C23 C24 H24A 109.5 . . ?
C23 C24 H24B 109.5 . . ?
C23 C24 H24C 109.5 . . ?
H24A C24 H24B 109.5 . . ?
H24A C24 H24C 109.5 . . ?
H24B C24 H24C 109.5 . . ?
C23 C25 H25A 109.5 . . ?
C23 C25 H25B 109.5 . . ?
C23 C25 H25C 109.5 . . ?
H25A C25 H25B 109.5 . . ?
H25A C25 H25C 109.5 . . ?
H25B C25 H25C 109.5 . . ?
C23 C26 H26A 109.5 . . ?
C23 C26 H26B 109.5 . . ?
C23 C26 H26C 109.5 . . ?
H26A C26 H26B 109.5 . . ?
H26A C26 H26C 109.5 . . ?
H26B C26 H26C 109.5 . . ?
C28 C27 P1 119.8(2) . . ?
N1 C27 C28 122.5(3) . . ?
N1 C27 P1 117.7(2) . . ?
C27 C28 H28 105.1 . . ?
C29 C28 C27 113.8(3) . . ?
C29 C28 H28 105.1 . . ?
C29 C28 C35 112.1(3) . . ?
C35 C28 C27 114.5(3) . . ?
C35 C28 H28 105.1 . . ?
C30 C29 C28 118.4(3) . . ?
C34 C29 C28 123.5(3) . . ?
C34 C29 C30 118.1(3) . . ?
C29 C30 H30 119.2 . . ?
C31 C30 C29 121.6(4) . . ?
C31 C30 H30 119.2 . . ?
C30 C31 H31 120.1 . . ?
C30 C31 C32 119.8(4) . . ?
C32 C31 H31 120.1 . . ?
C31 C32 H32 120.6 . . ?
C33 C32 C31 118.9(4) . . ?
C33 C32 H32 120.6 . . ?
C32 C33 H33 119.2 . . ?
C32 C33 C34 121.5(3) . . ?
C34 C33 H33 119.2 . . ?
C29 C34 C33 120.1(4) . . ?
C29 C34 H34 119.9 . . ?
C33 C34 H34 119.9 . . ?
C36 C35 C28 122.7(3) . . ?
C36 C35 C40 118.1(3) . . ?
C40 C35 C28 119.0(3) . . ?
C35 C36 H36 119.6 . . ?
C35 C36 C37 120.9(4) . . ?
C37 C36 H36 119.6 . . ?
C36 C37 H37 119.8 . . ?
C38 C37 C36 120.4(4) . . ?
C38 C37 H37 119.8 . . ?
C37 C38 H38 120.5 . . ?
C39 C38 C37 119.0(3) . . ?
C39 C38 H38 120.5 . . ?
C38 C39 H39 119.8 . . ?
C38 C39 C40 120.5(3) . . ?
C40 C39 H39 119.8 . . ?
C35 C40 H40 119.4 . . ?
C39 C40 C35 121.1(3) . . ?
C39 C40 H40 119.4 . . ?
C42 C41 P1 117.5(3) . . ?
C46 C41 C42 118.9(3) . . ?
C46 C41 P1 123.2(3) . . ?
C41 C42 C47 121.8(3) . . ?
C43 C42 C41 119.7(3) . . ?
C43 C42 C47 118.5(3) . . ?
C42 C43 H43 119.0 . . ?
C44 C43 C42 122.0(4) . . ?
C44 C43 H43 119.0 . . ?
C43 C44 C50 119.9(3) . . ?
C45 C44 C43 118.0(3) . . ?
C45 C44 C50 122.1(3) . . ?
C44 C45 H45 119.0 . . ?
C44 C45 C46 122.0(3) . . ?
C46 C45 H45 119.0 . . ?
C41 C46 C45 119.4(3) . . ?
C41 C46 C53 121.6(3) . . ?
C45 C46 C53 119.0(3) . . ?
C42 C47 H47 107.6 . . ?
C42 C47 C48 110.6(3) . . ?
C42 C47 C49 112.9(3) . . ?
C48 C47 H47 107.6 . . ?
C49 C47 H47 107.6 . . ?
C49 C47 C48 110.5(3) . . ?
C47 C48 H48A 109.5 . . ?
C47 C48 H48B 109.5 . . ?
C47 C48 H48C 109.5 . . ?
H48A C48 H48B 109.5 . . ?
H48A C48 H48C 109.5 . . ?
H48B C48 H48C 109.5 . . ?
C47 C49 H49A 109.5 . . ?
C47 C49 H49B 109.5 . . ?
C47 C49 H49C 109.5 . . ?
H49A C49 H49B 109.5 . . ?
H49A C49 H49C 109.5 . . ?
H49B C49 H49C 109.5 . . ?
C44 C50 H50 107.5 . . ?
C51 C50 C44 111.8(3) . . ?
C51 C50 H50 107.5 . . ?
C51 C50 C52 109.1(4) . . ?
C52 C50 C44 113.1(3) . . ?
C52 C50 H50 107.5 . . ?
C50 C51 H51A 109.5 . . ?
C50 C51 H51B 109.5 . . ?
C50 C51 H51C 109.5 . . ?
H51A C51 H51B 109.5 . . ?
H51A C51 H51C 109.5 . . ?
H51B C51 H51C 109.5 . . ?
C50 C52 H52A 109.5 . . ?
C50 C52 H52B 109.5 . . ?
C50 C52 H52C 109.5 . . ?
H52A C52 H52B 109.5 . . ?
H52A C52 H52C 109.5 . . ?
H52B C52 H52C 109.5 . . ?
C46 C53 H53 106.9 . . ?
C54 C53 C46 112.1(3) . . ?
C54 C53 H53 106.9 . . ?
C54 C53 C55 111.3(3) . . ?
C55 C53 C46 112.4(3) . . ?
C55 C53 H53 106.9 . . ?
C53 C54 H54A 109.5 . . ?
C53 C54 H54B 109.5 . . ?
C53 C54 H54C 109.5 . . ?
H54A C54 H54B 109.5 . . ?
H54A C54 H54C 109.5 . . ?
H54B C54 H54C 109.5 . . ?
C53 C55 H55A 109.5 . . ?
C53 C55 H55B 109.5 . . ?
C53 C55 H55C 109.5 . . ?
H55A C55 H55B 109.5 . . ?
H55A C55 H55C 109.5 . . ?
H55B C55 H55C 109.5 . . ?
H56A C56 H56B 109.5 . . ?
H56A C56 H56C 109.5 . . ?
H56B C56 H56C 109.5 . . ?
P2 C56 H56A 109.5 . . ?
P2 C56 H56B 109.5 . . ?
P2 C56 H56C 109.5 . . ?
H57A C57 H57B 109.5 . . ?
H57A C57 H57C 109.5 . . ?
H57B C57 H57C 109.5 . . ?
P2 C57 H57A 109.5 . . ?
P2 C57 H57B 109.5 . . ?
P2 C57 H57C 109.5 . . ?
H58A C58 H58B 109.5 . . ?
H58A C58 H58C 109.5 . . ?
H58B C58 H58C 109.5 . . ?
P2 C58 H58A 109.5 . . ?
P2 C58 H58B 109.5 . . ?
P2 C58 H58C 109.5 . . ?
C27 N1 U1 155.6(2) . . ?
P2 O1 U1 147.20(15) . . ?
C27 P1 C41 107.00(16) . . ?
C56 P2 C57 109.4(2) . . ?
C56 P2 C58 107.5(2) . . ?
C58 P2 C57 107.8(2) . . ?
O1 P2 C56 110.01(17) . . ?
O1 P2 C57 109.86(18) . . ?
O1 P2 C58 112.21(19) . . ?
C1 U1 C2 28.52(10) . . ?
C1 U1 C3 47.97(10) . . ?
C1 U1 C15 128.03(10) . . ?
C1 U1 C16 121.80(10) . . ?
C3 U1 C2 28.49(10) . . ?
C3 U1 C16 156.02(10) . . ?
C4 U1 C1 48.77(10) . . ?
C4 U1 C2 47.52(10) . . ?
C4 U1 C3 29.26(10) . . ?
C4 U1 C14 137.31(10) . . ?
C4 U1 C15 162.75(11) . . ?
C4 U1 C16 166.44(12) . . ?
C4 U1 C17 139.89(11) . . ?
C4 U1 C18 127.78(11) . . ?
C5 U1 C1 29.62(10) . . ?
C5 U1 C2 47.81(10) . . ?
C5 U1 C3 48.84(10) . . ?
C5 U1 C4 30.27(11) . . ?
C5 U1 C14 131.06(11) . . ?
C5 U1 C15 155.35(11) . . ?
C5 U1 C16 136.39(11) . . ?
C5 U1 C17 110.48(11) . . ?
C5 U1 C18 107.68(11) . . ?
C14 U1 C1 101.51(10) . . ?
C14 U1 C2 91.11(10) . . ?
C14 U1 C3 109.16(10) . . ?
C14 U1 C15 28.93(10) . . ?
C14 U1 C16 47.84(10) . . ?
C15 U1 C2 119.91(10) . . ?
C15 U1 C3 133.72(10) . . ?
C15 U1 C16 28.59(11) . . ?
C16 U1 C2 130.67(10) . . ?
C17 U1 C1 92.91(10) . . ?
C17 U1 C2 105.88(10) . . ?
C17 U1 C3 134.34(10) . . ?
C17 U1 C14 48.50(12) . . ?
C17 U1 C15 47.64(11) . . ?
C17 U1 C16 28.91(10) . . ?
C18 U1 C1 80.69(10) . . ?
C18 U1 C2 82.44(10) . . ?
C18 U1 C3 108.98(10) . . ?
C18 U1 C14 29.33(12) . . ?
C18 U1 C15 47.91(11) . . ?
C18 U1 C16 48.25(10) . . ?
C18 U1 C17 29.93(11) . . ?
N1 U1 C1 105.00(10) . . ?
N1 U1 C2 128.31(10) . . ?
N1 U1 C3 117.25(10) . . ?
N1 U1 C4 88.22(11) . . ?
N1 U1 C5 80.53(10) . . ?
N1 U1 C14 133.26(11) . . ?
N1 U1 C15 108.11(10) . . ?
N1 U1 C16 85.42(10) . . ?
N1 U1 C17 92.09(11) . . ?
N1 U1 C18 121.58(12) . . ?
N1 U1 O1 99.23(10) . . ?
O1 U1 C1 128.59(9) . . ?
O1 U1 C2 103.61(9) . . ?
O1 U1 C3 80.63(10) . . ?
O1 U1 C4 88.26(10) . . ?
O1 U1 C5 118.32(10) . . ?
O1 U1 C14 93.22(11) . . ?
O1 U1 C15 83.76(11) . . ?
O1 U1 C16 104.56(10) . . ?
O1 U1 C17 131.03(10) . . ?
O1 U1 C18 122.47(11) . . ?

loop_
_geom_bond_atom_site_label_1
_geom_bond_atom_site_label_2
_geom_bond_distance
_geom_bond_site_symmetry_2
_geom_bond_publ_flag
C1 C2 1.414(5) . ?
C1 C5 1.425(5) . ?
C1 C6 1.526(5) . ?
C1 U1 2.848(3) . ?
C2 H2 0.9300 . ?
C2 C3 1.416(5) . ?
C2 U1 2.888(3) . ?
C3 C4 1.413(5) . ?
C3 C10 1.531(5) . ?
C3 U1 2.863(3) . ?
C4 H4 0.9300 . ?
C4 C5 1.407(5) . ?
C4 U1 2.695(3) . ?
C5 H5 0.9300 . ?
C5 U1 2.695(3) . ?
C6 C7 1.544(5) . ?
C6 C8 1.539(5) . ?
C6 C9 1.532(5) . ?
C7 H7A 0.9600 . ?
C7 H7B 0.9600 . ?
C7 H7C 0.9600 . ?
C8 H8A 0.9600 . ?
C8 H8B 0.9600 . ?
C8 H8C 0.9600 . ?
C9 H9A 0.9600 . ?
C9 H9B 0.9600 . ?
C9 H9C 0.9600 . ?
C10 C11 1.532(5) . ?
C10 C12 1.525(6) . ?
C10 C13 1.519(5) . ?
C11 H11A 0.9600 . ?
C11 H11B 0.9600 . ?
C11 H11C 0.9600 . ?
C12 H12A 0.9600 . ?
C12 H12B 0.9600 . ?
C12 H12C 0.9600 . ?
C13 H13A 0.9600 . ?
C13 H13B 0.9600 . ?
C13 H13C 0.9600 . ?
C14 C15 1.418(5) . ?
C14 C18 1.406(6) . ?
C14 C19 1.512(5) . ?
C14 U1 2.816(4) . ?
C15 H15 0.9300 . ?
C15 C16 1.413(5) . ?
C15 U1 2.856(4) . ?
C16 C17 1.404(5) . ?
C16 C23 1.524(5) . ?
C16 U1 2.866(3) . ?
C17 H17 0.9300 . ?
C17 C18 1.411(5) . ?
C17 U1 2.738(3) . ?
C18 H18 0.9300 . ?
C18 U1 2.728(4) . ?
C19 C20 1.534(8) . ?
C19 C21 1.535(5) . ?
C19 C22 1.556(7) . ?
C20 H20A 0.9600 . ?
C20 H20B 0.9600 . ?
C20 H20C 0.9600 . ?
C21 H21A 0.9600 . ?
C21 H21B 0.9600 . ?
C21 H21C 0.9600 . ?
C22 H22A 0.9600 . ?
C22 H22B 0.9600 . ?
C22 H22C 0.9600 . ?
C23 C24 1.530(5) . ?
C23 C25 1.521(6) . ?
C23 C26 1.527(5) . ?
C24 H24A 0.9600 . ?
C24 H24B 0.9600 . ?
C24 H24C 0.9600 . ?
C25 H25A 0.9600 . ?
C25 H25B 0.9600 . ?
C25 H25C 0.9600 . ?
C26 H26A 0.9600 . ?
C26 H26B 0.9600 . ?
C26 H26C 0.9600 . ?
C27 C28 1.540(4) . ?
C27 N1 1.334(4) . ?
C27 P1 1.749(3) . ?
C28 H28 0.9800 . ?
C28 C29 1.515(5) . ?
C28 C35 1.528(5) . ?
C29 C30 1.397(5) . ?
C29 C34 1.390(5) . ?
C30 H30 0.9300 . ?
C30 C31 1.387(5) . ?
C31 H31 0.9300 . ?
C31 C32 1.395(6) . ?
C32 H32 0.9300 . ?
C32 C33 1.374(6) . ?
C33 H33 0.9300 . ?
C33 C34 1.398(5) . ?
C34 H34 0.9300 . ?
C35 C36 1.381(5) . ?
C35 C40 1.398(5) . ?
C36 H36 0.9300 . ?
C36 C37 1.402(5) . ?
C37 H37 0.9300 . ?
C37 C38 1.384(6) . ?
C38 H38 0.9300 . ?
C38 C39 1.382(6) . ?
C39 H39 0.9300 . ?
C39 C40 1.388(5) . ?
C40 H40 0.9300 . ?
C41 C42 1.416(5) . ?
C41 C46 1.405(5) . ?
C41 P1 1.860(4) . ?
C42 C43 1.391(5) . ?
C42 C47 1.520(5) . ?
C43 H43 0.9300 . ?
C43 C44 1.391(5) . ?
C44 C45 1.385(5) . ?
C44 C50 1.524(5) . ?
C45 H45 0.9300 . ?
C45 C46 1.407(5) . ?
C46 C53 1.530(5) . ?
C47 H47 0.9800 . ?
C47 C48 1.536(6) . ?
C47 C49 1.533(6) . ?
C48 H48A 0.9600 . ?
C48 H48B 0.9600 . ?
C48 H48C 0.9600 . ?
C49 H49A 0.9600 . ?
C49 H49B 0.9600 . ?
C49 H49C 0.9600 . ?
C50 H50 0.9800 . ?
C50 C51 1.513(6) . ?
C50 C52 1.520(6) . ?
C51 H51A 0.9600 . ?
C51 H51B 0.9600 . ?
C51 H51C 0.9600 . ?
C52 H52A 0.9600 . ?
C52 H52B 0.9600 . ?
C52 H52C 0.9600 . ?
C53 H53 0.9800 . ?
C53 C54 1.520(6) . ?
C53 C55 1.525(5) . ?
C54 H54A 0.9600 . ?
C54 H54B 0.9600 . ?
C54 H54C 0.9600 . ?
C55 H55A 0.9600 . ?
C55 H55B 0.9600 . ?
C55 H55C 0.9600 . ?
C56 H56A 0.9600 . ?
C56 H56B 0.9600 . ?
C56 H56C 0.9600 . ?
C56 P2 1.782(4) . ?
C57 H57A 0.9600 . ?
C57 H57B 0.9600 . ?
C57 H57C 0.9600 . ?
C57 P2 1.787(5) . ?
C58 H58A 0.9600 . ?
C58 H58B 0.9600 . ?
C58 H58C 0.9600 . ?
C58 P2 1.783(5) . ?
N1 U1 2.065(3) . ?
O1 P2 1.521(2) . ?
O1 U1 2.333(2) . ?

loop_
_geom_torsion_atom_site_label_1
_geom_torsion_atom_site_label_2
_geom_torsion_atom_site_label_3
_geom_torsion_atom_site_label_4
_geom_torsion
_geom_torsion_site_symmetry_1
_geom_torsion_site_symmetry_2
_geom_torsion_site_symmetry_3
_geom_torsion_site_symmetry_4
_geom_torsion_publ_flag
C1 C2 C3 C4 -3.3(4) . . . . ?
C1 C2 C3 C10 165.2(3) . . . . ?
C1 C2 C3 U1 -66.3(2) . . . . ?
C2 C1 C5 C4 -1.6(4) . . . . ?
C2 C1 C5 U1 69.2(2) . . . . ?
C2 C1 C6 C7 -136.2(4) . . . . ?
C2 C1 C6 C8 104.6(4) . . . . ?
C2 C1 C6 C9 -13.5(5) . . . . ?
C2 C3 C4 C5 2.2(4) . . . . ?
C2 C3 C4 U1 -68.5(2) . . . . ?
C2 C3 C10 C11 -67.9(5) . . . . ?
C2 C3 C10 C12 52.0(5) . . . . ?
C2 C3 C10 C13 173.3(4) . . . . ?
C3 C4 C5 C1 -0.4(4) . . . . ?
C3 C4 C5 U1 -75.6(2) . . . . ?
C4 C3 C10 C11 97.9(4) . . . . ?
C4 C3 C10 C12 -142.2(4) . . . . ?
C4 C3 C10 C13 -20.9(5) . . . . ?
C5 C1 C2 C3 3.1(4) . . . . ?
C5 C1 C2 U1 -63.6(2) . . . . ?
C5 C1 C6 C7 61.9(5) . . . . ?
C5 C1 C6 C8 -57.4(4) . . . . ?
C5 C1 C6 C9 -175.4(3) . . . . ?
C6 C1 C2 C3 -161.9(3) . . . . ?
C6 C1 C2 U1 131.5(3) . . . . ?
C6 C1 C5 C4 163.2(3) . . . . ?
C6 C1 C5 U1 -126.0(3) . . . . ?
C10 C3 C4 C5 -165.7(3) . . . . ?
C10 C3 C4 U1 123.6(3) . . . . ?
C14 C15 C16 C17 3.4(4) . . . . ?
C14 C15 C16 C23 -162.9(3) . . . . ?
C14 C15 C16 U1 67.3(3) . . . . ?
C15 C14 C18 C17 0.7(4) . . . . ?
C15 C14 C18 U1 -69.7(3) . . . . ?
C15 C14 C19 C20 40.1(6) . . . . ?
C15 C14 C19 C21 162.6(4) . . . . ?
C15 C14 C19 C22 -79.9(5) . . . . ?
C15 C16 C17 C18 -3.0(4) . . . . ?
C15 C16 C17 U1 67.1(3) . . . . ?
C15 C16 C23 C24 72.3(5) . . . . ?
C15 C16 C23 C25 -168.9(4) . . . . ?
C15 C16 C23 C26 -46.4(5) . . . . ?
C16 C17 C18 C14 1.5(4) . . . . ?
C16 C17 C18 U1 74.2(2) . . . . ?
C17 C16 C23 C24 -91.2(5) . . . . ?
C17 C16 C23 C25 27.5(5) . . . . ?
C17 C16 C23 C26 150.0(4) . . . . ?
C18 C14 C15 C16 -2.5(4) . . . . ?
C18 C14 C15 U1 66.2(3) . . . . ?
C18 C14 C19 C20 -157.3(4) . . . . ?
C18 C14 C19 C21 -34.9(6) . . . . ?
C18 C14 C19 C22 82.7(5) . . . . ?
C19 C14 C15 C16 162.7(4) . . . . ?
C19 C14 C15 U1 -128.6(4) . . . . ?
C19 C14 C18 C17 -164.5(4) . . . . ?
C19 C14 C18 U1 125.1(4) . . . . ?
C23 C16 C17 C18 162.9(3) . . . . ?
C23 C16 C17 U1 -126.9(3) . . . . ?
C27 C28 C29 C30 -148.6(3) . . . . ?
C27 C28 C29 C34 33.2(5) . . . . ?
C27 C28 C35 C36 -113.9(4) . . . . ?
C27 C28 C35 C40 71.4(4) . . . . ?
C28 C27 N1 U1 155.8(4) . . . . ?
C28 C27 P1 C41 -9.2(3) . . . . ?
C28 C29 C30 C31 -176.8(4) . . . . ?
C28 C29 C34 C33 177.4(3) . . . . ?
C28 C35 C36 C37 -173.8(3) . . . . ?
C28 C35 C40 C39 174.6(3) . . . . ?
C29 C28 C35 C36 17.6(5) . . . . ?
C29 C28 C35 C40 -157.1(3) . . . . ?
C29 C30 C31 C32 -1.0(7) . . . . ?
C30 C29 C34 C33 -0.7(5) . . . . ?
C30 C31 C32 C33 -0.2(6) . . . . ?
C31 C32 C33 C34 0.9(6) . . . . ?
C32 C33 C34 C29 -0.4(6) . . . . ?
C34 C29 C30 C31 1.5(6) . . . . ?
C35 C28 C29 C30 79.6(4) . . . . ?
C35 C28 C29 C34 -98.6(4) . . . . ?
C35 C36 C37 C38 -0.3(6) . . . . ?
C36 C35 C40 C39 -0.3(5) . . . . ?
C36 C37 C38 C39 -0.8(6) . . . . ?
C37 C38 C39 C40 1.4(6) . . . . ?
C38 C39 C40 C35 -0.8(5) . . . . ?
C40 C35 C36 C37 0.9(5) . . . . ?
C41 C42 C43 C44 -2.3(6) . . . . ?
C41 C42 C47 C48 -93.7(4) . . . . ?
C41 C42 C47 C49 141.9(4) . . . . ?
C41 C46 C53 C54 104.1(4) . . . . ?
C41 C46 C53 C55 -129.6(4) . . . . ?
C42 C41 C46 C45 -2.1(5) . . . . ?
C42 C41 C46 C53 177.5(3) . . . . ?
C42 C41 P1 C27 -104.7(3) . . . . ?
C42 C43 C44 C45 0.3(6) . . . . ?
C42 C43 C44 C50 -179.5(3) . . . . ?
C43 C42 C47 C48 84.6(4) . . . . ?
C43 C42 C47 C49 -39.8(5) . . . . ?
C43 C44 C45 C46 0.9(5) . . . . ?
C43 C44 C50 C51 -76.5(5) . . . . ?
C43 C44 C50 C52 47.3(5) . . . . ?
C44 C45 C46 C41 0.1(5) . . . . ?
C44 C45 C46 C53 -179.5(3) . . . . ?
C45 C44 C50 C51 103.8(5) . . . . ?
C45 C44 C50 C52 -132.5(4) . . . . ?
C45 C46 C53 C54 -76.3(4) . . . . ?
C45 C46 C53 C55 50.0(5) . . . . ?
C46 C41 C42 C43 3.3(5) . . . . ?
C46 C41 C42 C47 -178.5(3) . . . . ?
C46 C41 P1 C27 83.6(3) . . . . ?
C47 C42 C43 C44 179.3(3) . . . . ?
C50 C44 C45 C46 -179.3(3) . . . . ?
N1 C27 C28 C29 -97.0(4) . . . . ?
N1 C27 C28 C35 33.7(4) . . . . ?
N1 C27 P1 C41 172.4(2) . . . . ?
P1 C27 C28 C29 84.6(3) . . . . ?
P1 C27 C28 C35 -144.7(3) . . . . ?
P1 C27 N1 U1 -25.8(7) . . . . ?
P1 C41 C42 C43 -168.8(3) . . . . ?
P1 C41 C42 C47 9.5(5) . . . . ?
P1 C41 C46 C45 169.4(3) . . . . ?
P1 C41 C46 C53 -11.0(5) . . . . ?
U1 C1 C2 C3 66.7(2) . . . . ?
U1 C1 C5 C4 -70.8(2) . . . . ?
U1 C1 C6 C7 -31.0(5) . . . . ?
U1 C1 C6 C8 -150.2(3) . . . . ?
U1 C1 C6 C9 91.7(4) . . . . ?
U1 C2 C3 C4 63.0(2) . . . . ?
U1 C2 C3 C10 -128.5(3) . . . . ?
U1 C3 C4 C5 70.7(2) . . . . ?
U1 C3 C10 C11 -169.3(3) . . . . ?
U1 C3 C10 C12 -49.4(4) . . . . ?
U1 C3 C10 C13 72.0(4) . . . . ?
U1 C4 C5 C1 75.2(2) . . . . ?
U1 C14 C15 C16 -68.7(3) . . . . ?
U1 C14 C18 C17 70.4(2) . . . . ?
U1 C14 C19 C20 -62.5(5) . . . . ?
U1 C14 C19 C21 59.9(5) . . . . ?
U1 C14 C19 C22 177.5(3) . . . . ?
U1 C15 C16 C17 -63.9(2) . . . . ?
U1 C15 C16 C23 129.8(3) . . . . ?
U1 C16 C17 C18 -70.1(2) . . . . ?
U1 C16 C23 C24 173.3(3) . . . . ?
U1 C16 C23 C25 -68.0(4) . . . . ?
U1 C16 C23 C26 54.6(5) . . . . ?
U1 C17 C18 C14 -72.7(3) . . . . ?
U1 O1 P2 C56 -43.7(4) . . . . ?
U1 O1 P2 C57 -164.1(3) . . . . ?
U1 O1 P2 C58 76.0(3) . . . . ?
